data_4348344
loop_
_publ_author_name
'Rachuri, Yadagiri'
'Parmar, Bhavesh'
'Bisht, Kamal Kumar'
'Suresh, Eringathodi'

_publ_section_title
;
 Structural studies and detection of nitroaromatics by luminescent 2D
 coordination polymers with angular dicarboxylate ligands
;
_journal_issue 3
_journal_name_full 'Inorganic Chemistry Frontiers'
_journal_page_first 228
_journal_paper_doi 10.1039/C4QI00175C
_journal_volume 2
_journal_year 2015
_chemical_formula_sum 'C14 H10 Cd O7 S'
_chemical_formula_weight 434.68
_space_group_IT_number 15
_space_group_name_Hall '-C 2yc'
_space_group_name_H-M_alt 'C 1 2/c 1'
_symmetry_cell_setting monoclinic
_symmetry_space_group_name_H-M 'C 1 2/c 1'
_atom_sites_solution_hydrogens geom
_atom_sites_solution_primary direct
_atom_sites_solution_secondary difmap
_audit_creation_method SHELXL-97
_audit_update_record
;
2014-09-15 deposited with the CCDC.
2015-01-14 downloaded from the CCDC.
;
_cell_angle_alpha 90.00
_cell_angle_beta 107.635(2)
_cell_angle_gamma 90.00
_cell_formula_units_Z 8
_cell_length_a 21.896(3)
_cell_length_b 13.1180(14)
_cell_length_c 12.3002(14)
_cell_measurement_reflns_used 3076
_cell_measurement_temperature 110(2)
_cell_measurement_theta_max 27.91
_cell_measurement_theta_min 2.31
_cell_volume 3367.0(7)
_computing_cell_refinement 'BRUKER SMART'
_computing_data_collection 'BRUKER SMART'
_computing_data_reduction 'BRUKER SAINT'
_computing_molecular_graphics ORTEP
_computing_structure_refinement 'SHELXL-97 (Sheldrick, 1997)'
_computing_structure_solution 'SHELXS-97 (Sheldrick, 1990)'
_diffrn_ambient_temperature 110(2)
_diffrn_measured_fraction_theta_full 0.949
_diffrn_measured_fraction_theta_max 0.949
_diffrn_measurement_device_type 'BRUKER SMART APEX CCD DIFFRACTOMETER'
_diffrn_measurement_method 'OMEGA-PHI SCAN'
_diffrn_radiation_monochromator graphite
_diffrn_radiation_source 'fine-focus sealed tube'
_diffrn_radiation_type MoK\a
_diffrn_radiation_wavelength 0.71073
_diffrn_reflns_av_R_equivalents 0.0290
_diffrn_reflns_av_sigmaI/netI 0.0380
_diffrn_reflns_limit_h_max 11
_diffrn_reflns_limit_h_min -26
_diffrn_reflns_limit_k_max 14
_diffrn_reflns_limit_k_min -14
_diffrn_reflns_limit_l_max 15
_diffrn_reflns_limit_l_min -15
_diffrn_reflns_number 7566
_diffrn_reflns_theta_full 25.99
_diffrn_reflns_theta_max 25.99
_diffrn_reflns_theta_min 1.83
_exptl_absorpt_coefficient_mu 1.451
_exptl_absorpt_correction_T_max 0.8227
_exptl_absorpt_correction_T_min 0.6539
_exptl_absorpt_correction_type multi-scan
_exptl_absorpt_process_details 'BRUKER SADABS'
_exptl_crystal_colour COLOURLESS
_exptl_crystal_density_diffrn 1.715
_exptl_crystal_density_method 'not measured'
_exptl_crystal_description rods
_exptl_crystal_F_000 1712
_exptl_crystal_size_max 0.32
_exptl_crystal_size_mid 0.24
_exptl_crystal_size_min 0.14
_platon_squeeze_details ' ?'
_refine_diff_density_max 0.446
_refine_diff_density_min -1.028
_refine_diff_density_rms 0.114
_refine_ls_extinction_method none
_refine_ls_goodness_of_fit_ref 1.115
_refine_ls_hydrogen_treatment mixed
_refine_ls_matrix_type full
_refine_ls_number_parameters 214
_refine_ls_number_reflns 3149
_refine_ls_number_restraints 3
_refine_ls_restrained_S_all 1.115
_refine_ls_R_factor_all 0.0482
_refine_ls_R_factor_gt 0.0404
_refine_ls_shift/su_max 0.001
_refine_ls_shift/su_mean 0.000
_refine_ls_structure_factor_coef Fsqd
_refine_ls_weighting_details 'calc w=1/[\s^2^(Fo^2^)+(0.0429P)^2^+11.9574P] where P=(Fo^2^+2Fc^2^)/3'
_refine_ls_weighting_scheme calc
_refine_ls_wR_factor_gt 0.0955
_refine_ls_wR_factor_ref 0.0989
_reflns_number_gt 2783
_reflns_number_total 3149
_reflns_threshold_expression >2sigma(I)
_cod_data_source_file c4qi00175c2.cif
_cod_data_source_block kl133rm
_cod_depositor_comments
;
The following automatic conversions were performed:

data item '_exptl_absorpt_correction_type' value 'MULTI-SCAN' was
changed to 'multi-scan' in accordance with the
/home/saulius/struct/COD-crude-data/automatic-downloads/DataCite-retrospective/RSC/depositions/lib/dictionaries/cif_core.dic
dictionary named 'cif_core.dic' version 2.4.2 last updated on
2011-04-26.

data item '_symmetry_cell_setting' value 'MONOCLINIC' was changed to
'monoclinic' in accordance with the
/home/saulius/struct/COD-crude-data/automatic-downloads/DataCite-retrospective/RSC/depositions/lib/dictionaries/cif_core.dic
dictionary named 'cif_core.dic' version 2.4.2 last updated on
2011-04-26.

Automatic conversion script
Id: cif_fix_values 6909 2019-04-08 15:41:33Z antanas 
;
_cod_original_sg_symbol_H-M C2/c
_cod_database_code 4348344

loop_
_symmetry_equiv_pos_as_xyz
'x, y, z'
'-x, y, -z+1/2'
'x+1/2, y+1/2, z'
'-x+1/2, y+1/2, -z+1/2'
'-x, -y, -z'
'x, -y, z-1/2'
'-x+1/2, -y+1/2, -z'
'x+1/2, -y+1/2, z-1/2'

loop_
_atom_site_label
_atom_site_type_symbol
_atom_site_fract_x
_atom_site_fract_y
_atom_site_fract_z
_atom_site_U_iso_or_equiv
_atom_site_adp_type
_atom_site_occupancy
_atom_site_symmetry_multiplicity
_atom_site_calc_flag
_atom_site_refinement_flags
Cd1 Cd 0.461691(15) 0.02454(3) 0.60786(3) 0.02395(13) Uani 1 1 d .
S1 S 0.25737(5) 0.47638(9) 0.33380(9) 0.0245(3) Uani 1 1 d .
O1 O 0.46853(15) 0.0890(3) 0.4204(3) 0.0315(8) Uani 1 1 d .
O2 O 0.43119(17) 0.0889(3) 0.2303(3) 0.0402(9) Uani 1 1 d .
O3 O 0.25032(16) 0.4819(3) 0.4469(3) 0.0327(8) Uani 1 1 d .
O4 O 0.20070(15) 0.4667(3) 0.2380(3) 0.0322(8) Uani 1 1 d .
O5 O 0.45371(18) 0.8682(3) 0.3446(3) 0.0457(10) Uani 1 1 d .
O6 O 0.40472(17) 0.8570(3) 0.1569(3) 0.0409(9) Uani 1 1 d .
O7 O 0.36596(18) -0.0385(4) 0.4958(3) 0.0529(11) Uani 1 1 d D
C1 C 0.4326(2) 0.1227(3) 0.3260(4) 0.0228(9) Uani 1 1 d .
C2 C 0.3886(2) 0.2111(4) 0.3281(4) 0.0262(10) Uani 1 1 d .
C3 C 0.3414(2) 0.2391(4) 0.2295(4) 0.0348(12) Uani 1 1 d .
H3 H 0.3369 0.2031 0.1624 0.042 Uiso 1 1 calc R
C4 C 0.3009(2) 0.3198(4) 0.2294(4) 0.0319(11) Uani 1 1 d .
H4 H 0.2690 0.3378 0.1630 0.038 Uiso 1 1 calc R
C5 C 0.3086(2) 0.3737(3) 0.3302(4) 0.0246(10) Uani 1 1 d .
C6 C 0.3568(2) 0.3474(4) 0.4280(4) 0.0306(11) Uani 1 1 d .
H6 H 0.3623 0.3847 0.4946 0.037 Uiso 1 1 calc R
C7 C 0.3966(2) 0.2661(4) 0.4275(4) 0.0301(11) Uani 1 1 d .
H7 H 0.4287 0.2483 0.4937 0.036 Uiso 1 1 calc R
C8 C 0.2997(2) 0.5847(3) 0.3142(4) 0.0251(10) Uani 1 1 d .
C9 C 0.2892(2) 0.6229(4) 0.2043(4) 0.0303(11) Uani 1 1 d .
H9 H 0.2586 0.5937 0.1426 0.036 Uiso 1 1 calc R
C10 C 0.3251(2) 0.7045(4) 0.1893(4) 0.0334(11) Uani 1 1 d .
H10 H 0.3180 0.7312 0.1165 0.040 Uiso 1 1 calc R
C11 C 0.3713(2) 0.7479(3) 0.2796(4) 0.0257(10) Uani 1 1 d .
C12 C 0.3795(2) 0.7114(4) 0.3886(4) 0.0365(12) Uani 1 1 d .
H12 H 0.4096 0.7419 0.4502 0.044 Uiso 1 1 calc R
C13 C 0.3441(2) 0.6313(4) 0.4071(4) 0.0337(11) Uani 1 1 d .
H13 H 0.3495 0.6080 0.4808 0.040 Uiso 1 1 calc R
C14 C 0.4134(2) 0.8312(4) 0.2590(4) 0.0313(11) Uani 1 1 d .
H7A H 0.351(2) -0.033(4) 0.4169(17) 0.050 Uiso 1 1 d D
H7B H 0.3334(19) -0.021(4) 0.528(4) 0.050 Uiso 1 1 d D

loop_
_atom_site_aniso_label
_atom_site_aniso_U_11
_atom_site_aniso_U_22
_atom_site_aniso_U_33
_atom_site_aniso_U_23
_atom_site_aniso_U_13
_atom_site_aniso_U_12
Cd1 0.02349(19) 0.0238(2) 0.02649(18) -0.00216(13) 0.01044(13) 0.00144(14)
S1 0.0233(6) 0.0213(6) 0.0306(6) 0.0033(5) 0.0106(5) 0.0008(5)
O1 0.0308(18) 0.034(2) 0.0317(17) 0.0059(14) 0.0120(14) 0.0107(15)
O2 0.042(2) 0.046(2) 0.0328(18) -0.0088(16) 0.0129(16) 0.0105(18)
O3 0.0331(18) 0.035(2) 0.0353(17) 0.0061(15) 0.0181(15) 0.0022(15)
O4 0.0255(17) 0.030(2) 0.0376(18) 0.0000(15) 0.0049(14) -0.0034(15)
O5 0.046(2) 0.044(2) 0.043(2) -0.0025(18) 0.0098(18) -0.0279(19)
O6 0.053(2) 0.033(2) 0.044(2) 0.0007(16) 0.0244(18) -0.0184(18)
O7 0.038(2) 0.091(4) 0.0292(18) -0.015(2) 0.0091(16) -0.009(2)
C1 0.026(2) 0.010(2) 0.034(2) -0.0026(18) 0.0110(19) 0.0020(17)
C2 0.029(2) 0.022(3) 0.029(2) 0.0038(19) 0.0112(19) 0.004(2)
C3 0.032(3) 0.040(3) 0.028(2) -0.004(2) 0.002(2) 0.004(2)
C4 0.028(2) 0.037(3) 0.025(2) -0.005(2) -0.0012(19) 0.005(2)
C5 0.026(2) 0.016(3) 0.032(2) 0.0060(18) 0.0090(19) -0.0008(18)
C6 0.041(3) 0.023(3) 0.026(2) -0.0022(19) 0.009(2) 0.002(2)
C7 0.040(3) 0.020(3) 0.029(2) -0.0012(19) 0.009(2) 0.007(2)
C8 0.027(2) 0.018(3) 0.032(2) -0.0006(19) 0.0110(19) -0.0035(19)
C9 0.037(3) 0.026(3) 0.025(2) -0.0044(19) 0.007(2) -0.010(2)
C10 0.038(3) 0.034(3) 0.031(2) -0.001(2) 0.014(2) -0.002(2)
C11 0.027(2) 0.019(3) 0.031(2) -0.0001(19) 0.0093(19) -0.0044(19)
C12 0.040(3) 0.032(3) 0.032(2) 0.000(2) 0.003(2) -0.017(2)
C13 0.043(3) 0.028(3) 0.029(2) 0.005(2) 0.009(2) -0.003(2)
C14 0.030(3) 0.024(3) 0.044(3) 0.000(2) 0.017(2) -0.005(2)

loop_
_atom_type_symbol
_atom_type_description
_atom_type_scat_dispersion_real
_atom_type_scat_dispersion_imag
_atom_type_scat_source
C C 0.0033 0.0016 'International Tables Vol C Tables 4.2.6.8 and 6.1.1.4'
H H 0.0000 0.0000 'International Tables Vol C Tables 4.2.6.8 and 6.1.1.4'
O O 0.0106 0.0060 'International Tables Vol C Tables 4.2.6.8 and 6.1.1.4'
S S 0.1246 0.1234 'International Tables Vol C Tables 4.2.6.8 and 6.1.1.4'
Cd Cd -0.8075 1.2024 'International Tables Vol C Tables 4.2.6.8 and 6.1.1.4'

loop_
_geom_angle_atom_site_label_1
_geom_angle_atom_site_label_2
_geom_angle_atom_site_label_3
_geom_angle
_geom_angle_site_symmetry_1
_geom_angle_site_symmetry_3
O6 Cd1 O1 171.71(13) 6_566 5_656
O6 Cd1 O5 88.69(15) 6_566 5_666
O1 Cd1 O5 84.84(14) 5_656 5_666
O6 Cd1 O7 85.87(15) 6_566 .
O1 Cd1 O7 102.13(14) 5_656 .
O5 Cd1 O7 155.79(15) 5_666 .
O6 Cd1 O2 88.69(14) 6_566 6_556
O1 Cd1 O2 91.03(12) 5_656 6_556
O5 Cd1 O2 126.72(12) 5_666 6_556
O7 Cd1 O2 76.77(13) . 6_556
O6 Cd1 O1 102.22(12) 6_566 .
O1 Cd1 O1 81.23(11) 5_656 .
O5 Cd1 O1 75.80(12) 5_666 .
O7 Cd1 O1 82.33(13) . .
O2 Cd1 O1 155.66(12) 6_556 .
O6 Cd1 Cd1 82.02(9) 6_566 2_656
O1 Cd1 Cd1 90.72(8) 5_656 2_656
O5 Cd1 Cd1 67.78(9) 5_666 2_656
O7 Cd1 Cd1 134.35(10) . 2_656
O2 Cd1 Cd1 59.17(8) 6_556 2_656
O1 Cd1 Cd1 143.26(8) . 2_656
O4 S1 O3 118.4(2) . .
O4 S1 C8 108.7(2) . .
O3 S1 C8 107.9(2) . .
O4 S1 C5 108.1(2) . .
O3 S1 C5 108.5(2) . .
C8 S1 C5 104.4(2) . .
C1 O1 Cd1 110.7(3) . 5_656
C1 O1 Cd1 140.1(3) . .
Cd1 O1 Cd1 98.77(11) 5_656 .
C1 O2 Cd1 153.7(3) . 6
C14 O5 Cd1 140.9(3) . 5_666
C14 O6 Cd1 122.6(3) . 6_565
Cd1 O7 H7A 125(3) . .
Cd1 O7 H7B 109(3) . .
H7A O7 H7B 110(3) . .
O2 C1 O1 124.8(4) . .
O2 C1 C2 117.0(4) . .
O1 C1 C2 118.2(4) . .
C3 C2 C7 119.7(4) . .
C3 C2 C1 120.0(4) . .
C7 C2 C1 120.3(4) . .
C4 C3 C2 120.9(4) . .
C4 C3 H3 119.5 . .
C2 C3 H3 119.5 . .
C3 C4 C5 119.0(4) . .
C3 C4 H4 120.5 . .
C5 C4 H4 120.5 . .
C6 C5 C4 120.2(4) . .
C6 C5 S1 119.5(4) . .
C4 C5 S1 120.3(3) . .
C7 C6 C5 120.4(4) . .
C7 C6 H6 119.8 . .
C5 C6 H6 119.8 . .
C6 C7 C2 119.8(4) . .
C6 C7 H7 120.1 . .
C2 C7 H7 120.1 . .
C9 C8 C13 120.4(4) . .
C9 C8 S1 119.1(3) . .
C13 C8 S1 120.5(3) . .
C10 C9 C8 118.5(4) . .
C10 C9 H9 120.7 . .
C8 C9 H9 120.7 . .
C9 C10 C11 121.6(4) . .
C9 C10 H10 119.2 . .
C11 C10 H10 119.2 . .
C10 C11 C12 119.0(4) . .
C10 C11 C14 120.3(4) . .
C12 C11 C14 120.7(4) . .
C13 C12 C11 121.0(4) . .
C13 C12 H12 119.5 . .
C11 C12 H12 119.5 . .
C12 C13 C8 119.3(4) . .
C12 C13 H13 120.3 . .
C8 C13 H13 120.3 . .
O5 C14 O6 126.2(4) . .
O5 C14 C11 117.1(4) . .
O6 C14 C11 116.7(4) . .

loop_
_geom_bond_atom_site_label_1
_geom_bond_atom_site_label_2
_geom_bond_distance
_geom_bond_site_symmetry_2
Cd1 O6 2.189(3) 6_566
Cd1 O1 2.236(3) 5_656
Cd1 O5 2.258(3) 5_666
Cd1 O7 2.286(4) .
Cd1 O2 2.353(3) 6_556
Cd1 O1 2.502(3) .
Cd1 Cd1 3.3893(7) 2_656
S1 O4 1.435(3) .
S1 O3 1.447(3) .
S1 C8 1.754(5) .
S1 C5 1.762(5) .
O1 C1 1.269(5) .
O1 Cd1 2.236(3) 5_656
O2 C1 1.249(5) .
O2 Cd1 2.353(3) 6
O5 C14 1.248(6) .
O5 Cd1 2.258(3) 5_666
O6 C14 1.259(6) .
O6 Cd1 2.189(3) 6_565
O7 H7A 0.928(19) .
O7 H7B 0.945(19) .
C1 C2 1.512(6) .
C2 C3 1.384(6) .
C2 C7 1.385(6) .
C3 C4 1.380(7) .
C3 H3 0.9300 .
C4 C5 1.393(6) .
C4 H4 0.9300 .
C5 C6 1.383(6) .
C6 C7 1.378(6) .
C6 H6 0.9300 .
C7 H7 0.9300 .
C8 C9 1.393(6) .
C8 C13 1.396(6) .
C9 C10 1.373(7) .
C9 H9 0.9300 .
C10 C11 1.379(6) .
C10 H10 0.9300 .
C11 C12 1.384(6) .
C11 C14 1.499(6) .
C12 C13 1.365(7) .
C12 H12 0.9300 .
C13 H13 0.9300 .

loop_
_platon_squeeze_void_nr
_platon_squeeze_void_average_x
_platon_squeeze_void_average_y
_platon_squeeze_void_average_z
_platon_squeeze_void_volume
_platon_squeeze_void_count_electrons
1 0.000 0.000 -0.009 310.5 86.6
2 0.500 0.500 -0.007 310.5 86.6
